data_1538442
loop_
_publ_author_name
'Ono, S.'
'Hui, F.L.'
'Despault, J.G.'
'Calvert, L.D.'
'Taylor, J.B.'

_publ_section_title
;
 Rare-Earth Pnictides: The Arsenic-Rich Europium Arsenides
;
_journal_name_full 'Journal of the Less-Common Metals'
_journal_page_first 287
_journal_page_last 294
_journal_volume 25
_journal_year 1971
_chemical_formula_sum 'As Eu'
_chemical_name_systematic 'Eu As'
_space_group_IT_number 189
_symmetry_space_group_name_Hall 'P -6 -2'
_symmetry_space_group_name_H-M 'P -6 2 m'
_cell_angle_alpha 90
_cell_angle_beta 90
_cell_angle_gamma 120
_cell_formula_units_Z 6
_cell_length_a 8.1575
_cell_length_b 8.1575
_cell_length_c 6.1378
_cell_volume 353.718
_citation_journal_id_ASTM JCOMAH
_cod_data_source_file Ono_JCOMAH_1971_1194.cif
_cod_data_source_block As1Eu1
_cod_original_cell_volume 353.7183
_cod_original_formula_sum 'As1 Eu1'
_cod_database_code 1538442

loop_
_symmetry_equiv_pos_as_xyz
x,y,z
-x+y,-x,-z
-y,x-y,z
x,y,-z
-x+y,-x,z
-y,x-y,-z
y,x,z
x-y,-y,-z
-x,-x+y,z
y,x,-z
x-y,-y,z
-x,-x+y,-z

loop_
_atom_site_label
_atom_site_type_symbol
_atom_site_fract_x
_atom_site_fract_y
_atom_site_fract_z
_atom_site_occupancy
_atom_site_U_iso_or_equiv
Eu1 Eu+3 0.685 0 0.5 1 0.0
As1 As-3 0 0 0.3 1 0.0
Eu2 Eu+3 0.35 0 0 1 0.0
As2 As-3 0.3333 0.6667 0.199 1 0.0
